data_4132781
loop_
_publ_author_name
'Reed, Christopher J.'
'Agapie, Theodor'

_publ_section_title
;
 Thermodynamics of Proton and Electron Transfer in Tetranuclear Clusters
 with Mn-OH<sub>2</sub>/OH Motifs Relevant to H<sub>2</sub>O Activation by
 the Oxygen Evolving Complex in Photosystem II.
;
_journal_issue 34
_journal_name_full 'Journal of the American Chemical Society'
_journal_page_first 10900
_journal_page_last 10908
_journal_paper_doi 10.1021/jacs.8b06426
_journal_volume 140
_journal_year 2018
_chemical_formula_moiety
'C67 H48 F3 Fe3 Mn N12 O7 S, 0.23(C Cl2), 1.19(C4 H4 O), 1.37(C4 H6 O), 0.64(C4 O), C1.04 O0.27, C24 H20 B'
_chemical_formula_sum 'C105.06 H80.97 B Cl0.46 F3 Fe3 Mn N12 O10.47 S'
_chemical_formula_weight 2017.51
_space_group_crystal_system triclinic
_space_group_IT_number 2
_space_group_name_Hall '-P 1'
_space_group_name_H-M_alt 'P -1'
_atom_sites_solution_hydrogens geom
_atom_sites_solution_primary dual
_audit_creation_date 2018-01-24
_audit_creation_method
;
Olex2 1.2
(compiled 2017.08.10 svn.r3458 for OlexSys, GUI svn.r5381)
;
_cell_angle_alpha 71.236(4)
_cell_angle_beta 75.366(2)
_cell_angle_gamma 70.262(4)
_cell_formula_units_Z 2
_cell_length_a 14.2908(12)
_cell_length_b 15.9691(13)
_cell_length_c 24.3709(17)
_cell_measurement_reflns_used 9016
_cell_measurement_temperature 100(2)
_cell_measurement_theta_max 32.60
_cell_measurement_theta_min 2.24
_cell_volume 4891.6(7)
_computing_molecular_graphics 'Olex2 (Dolomanov et al., 2009)'
_computing_publication_material 'Olex2 (Dolomanov et al., 2009)'
_computing_structure_refinement 'ShelXL (Sheldrick, 2015)'
_computing_structure_solution 'XT (Sheldrick, 2015)'
_diffrn_ambient_temperature 99.99
_diffrn_measured_fraction_theta_full 0.998
_diffrn_measured_fraction_theta_max 0.997
_diffrn_measurement_device_type 'Bruker APEX-II CCD'
_diffrn_measurement_method '\f and \w scans'
_diffrn_radiation_type MoK\a
_diffrn_radiation_wavelength 0.71073
_diffrn_reflns_av_R_equivalents 0.0616
_diffrn_reflns_av_unetI/netI 0.0352
_diffrn_reflns_Laue_measured_fraction_full 0.998
_diffrn_reflns_Laue_measured_fraction_max 0.997
_diffrn_reflns_limit_h_max 20
_diffrn_reflns_limit_h_min -20
_diffrn_reflns_limit_k_max 22
_diffrn_reflns_limit_k_min -22
_diffrn_reflns_limit_l_max 34
_diffrn_reflns_limit_l_min -34
_diffrn_reflns_number 269409
_diffrn_reflns_point_group_measured_fraction_full 0.998
_diffrn_reflns_point_group_measured_fraction_max 0.997
_diffrn_reflns_theta_full 25.242
_diffrn_reflns_theta_max 30.222
_diffrn_reflns_theta_min 2.538
_diffrn_standards_number 0
_exptl_absorpt_coefficient_mu 0.668
_exptl_absorpt_correction_T_max 0.746
_exptl_absorpt_correction_T_min 0.6907
_exptl_absorpt_correction_type multi-scan
_exptl_crystal_colour green
_exptl_crystal_colour_primary green
_exptl_crystal_density_diffrn 1.370
_exptl_crystal_description plate
_exptl_crystal_F_000 2076
_exptl_crystal_size_max 0.29
_exptl_crystal_size_mid 0.27
_exptl_crystal_size_min 0.05
_refine_diff_density_max 1.320
_refine_diff_density_min -1.372
_refine_diff_density_rms 0.099
_refine_ls_extinction_method none
_refine_ls_goodness_of_fit_ref 1.031
_refine_ls_hydrogen_treatment constr
_refine_ls_matrix_type full
_refine_ls_number_parameters 1432
_refine_ls_number_reflns 29027
_refine_ls_number_restraints 166
_refine_ls_restrained_S_all 1.047
_refine_ls_R_factor_all 0.0892
_refine_ls_R_factor_gt 0.0635
_refine_ls_shift/su_max 0.002
_refine_ls_shift/su_mean 0.000
_refine_ls_structure_factor_coef Fsqd
_refine_ls_weighting_details 'w=1/[\s^2^(Fo^2^)+(0.0962P)^2^+7.0590P] where P=(Fo^2^+2Fc^2^)/3'
_refine_ls_weighting_scheme calc
_refine_ls_wR_factor_gt 0.1716
_refine_ls_wR_factor_ref 0.1897
_reflns_Friedel_coverage 0.000
_reflns_number_gt 21566
_reflns_number_total 29027
_reflns_threshold_expression 'I > 2\s(I)'
_cod_data_source_file ja8b06426_si_001.cif
_cod_data_source_block p17539
_cod_database_code 4132781
_shelx_shelxl_version_number 2016/6
_shelx_space_group_comment
;
The symmetry employed for this shelxl refinement is uniquely defined
by the following loop, which should always be used as a source of
symmetry information in preference to the above space-group names.
They are only intended as comments.
;
_olex2_refinement_description
;
1. Fixed Uiso
 At 1.2 times of:
  All C(H) groups, All C(H,H) groups
2. Restrained distances
 C114-C113
 1.4 with sigma of 0.02
 C122-C123
 1.4 with sigma of 0.02
 C121-C120
 1.3 with sigma of 0.02
 C107-O102
 1.2 with sigma of 0.02
 C107-C106
 1.5 with sigma of 0.02
 C111-C109
 1.4 with sigma of 0.02
 O102-C106
 2.3 with sigma of 0.05
 O101-C109
 2.3 with sigma of 0.04
 O202-O204
 3 with sigma of 0.08
3. Uiso/Uaniso restraints and constraints
O103 \\sim C112 \\sim C113 \\sim C114 \\sim C115: within 1.7A with sigma of
0.02 and sigma for terminal atoms of 0.04
O105 \\sim C120 \\sim C121 \\sim C122 \\sim C123: within 1.7A with sigma of
0.02 and sigma for terminal atoms of 0.04
Cl10 \\sim Cl1 \\sim C124: within 1.7A with sigma of 0.01 and sigma for
terminal atoms of 0.02
O101 \\sim C108 \\sim C109 \\sim C110 \\sim C111: within 1.7A with sigma of
0.04 and sigma for terminal atoms of 0.08
S201 \\sim F201 \\sim F205 \\sim O202 \\sim O204 \\sim C201: within 1.9A with
sigma of 0.02 and sigma for terminal atoms of 0.04
S200 \\sim F202 \\sim F203 \\sim F204 \\sim O201 \\sim C200: within 2.1A with
sigma of 0.01 and sigma for terminal atoms of 0.03
Uanis(F200) = Uanis(F203)
4. Same fragment restrains
{S200, F204, F200, F202, O201, C200} sigma for 1-2: 0.01, 1-3: 0.02
as
{S201, F201, F203, F205, O204, C201}
5. Others
 1*[Sof(O105)+Sof(C120)+Sof(C122)+Sof(C123)]+1*[Sof(Cl10)+Sof(Cl1)+Sof(C124)+
 Sof(C121)]+1*[Sof(O104)+Sof(C116)+Sof(C117)+Sof(C118)+Sof(C119)]=1 with esd of
 0.01
 Sof(O105)=Sof(C120)=Sof(C122)=Sof(C123)=FVAR(1)
 Sof(Cl10)=Sof(Cl1)=Sof(C124)=Sof(C121)=FVAR(2)
 Sof(O104)=Sof(C116)=Sof(C117)=Sof(C118)=Sof(C119)=FVAR(3)
 Sof(O101)=Sof(C108)=Sof(H10K)=Sof(H10L)=Sof(C109)=Sof(H10M)=Sof(H10N)=
 Sof(C110)=Sof(C111)=1-FVAR(4)
 Sof(O102)=Sof(C104)=Sof(H10A)=Sof(H10B)=Sof(C105)=Sof(H10C)=Sof(H10D)=
 Sof(C106)=Sof(H10E)=Sof(H10F)=Sof(C107)=FVAR(4)
 Sof(O103)=Sof(C112)=Sof(H11A)=Sof(H11B)=Sof(C113)=Sof(H11C)=Sof(H11D)=
 Sof(C114)=Sof(C115)=Sof(H11E)=Sof(H11F)=FVAR(5)
 Sof(S200)=Sof(F200)=Sof(F202)=Sof(F204)=Sof(O201)=Sof(O203)=Sof(C200)=1-FVAR(6)
 Sof(S201)=Sof(F201)=Sof(F203)=Sof(F205)=Sof(O204)=Sof(C201)=Sof(O202)=FVAR(6)
6.a Secondary CH2 refined with riding coordinates:
 C100(H10G,H10H), C103(H10I,H10J), C108(H10K,H10L), C109(H10M,H10N), C104(H10A,
 H10B), C105(H10C,H10D), C106(H10E,H10F), C112(H11A,H11B), C113(H11C,H11D),
 C115(H11E,H11F)
6.b Aromatic/amide H refined with riding coordinates:
 C2(H2), C4(H4), C6(H6), C13(H13), C14(H14), C15(H15), C16(H16), C23(H23),
 C24(H24), C25(H25), C26(H26), C33(H33), C34(H34), C35(H35), C36(H36), C40(H40),
  C41(H41), C42(H42), C43(H43), C46(H46), C47(H47), C48(H48), C49(H49),
 C50(H50), C51(H51), C52(H52), C53(H53), C56(H56), C57(H57), C58(H58), C59(H59),
  C60(H60), C61(H61), C62(H62), C63(H63), C66(H66), C67(H67), C68(H68),
 C69(H69), C71(H71), C72(H72), C73(H73), C81(H81), C82(H82), C83(H83), C91(H91),
  C92(H92), C93(H93), C204(H204), C205(H205), C206(H206), C207(H207),
 C208(H208), C210(H210), C211(H211), C212(H212), C213(H213), C214(H214),
 C216(H216), C217(H217), C218(H218), C219(H219), C220(H220), C222(H222),
 C223(H223), C224(H224), C225(H225), C226(H226)
;
_olex2_submission_special_instructions 'No special instructions were received'

loop_
_space_group_symop_operation_xyz
'x, y, z'
'-x, -y, -z'

loop_
_atom_site_label
_atom_site_type_symbol
_atom_site_fract_x
_atom_site_fract_y
_atom_site_fract_z
_atom_site_U_iso_or_equiv
_atom_site_adp_type
_atom_site_occupancy
_atom_site_site_symmetry_order
_atom_site_calc_flag
_atom_site_refinement_flags_posn
_atom_site_refinement_flags_adp
_atom_site_refinement_flags_occupancy
_atom_site_disorder_assembly
_atom_site_disorder_group
Fe1 Fe 0.31256(3) 0.36329(3) 0.79500(2) 0.02348(9) Uani 1 1 d . . . . .
Fe2 Fe 0.51818(3) 0.22401(2) 0.81297(2) 0.02392(9) Uani 1 1 d . . . . .
Fe3 Fe 0.40015(3) 0.20802(2) 0.73297(2) 0.02065(8) Uani 1 1 d . . . . .
Mn1 Mn 0.31073(4) 0.13906(3) 0.88144(2) 0.03346(11) Uani 1 1 d . . . . .
S200 S 0.2335(5) -0.0361(5) 0.9948(3) 0.162(3) Uani 0.510(8) 1 d D U P A 2
S201 S 0.1911(4) 0.0197(5) 1.01177(15) 0.109(2) Uani 0.490(8) 1 d D U P A 1
F201 F 0.0941(18) -0.0070(15) 0.9635(11) 0.331(14) Uani 0.490(8) 1 d D U P A 1
F203 F 0.086(3) -0.087(3) 1.0609(9) 0.245(9) Uani 0.490(8) 1 d D U P A 1
F205 F 0.2748(10) -0.1289(8) 0.9946(6) 0.135(5) Uani 0.490(8) 1 d D U P A 1
O204 O 0.0670(18) 0.0709(16) 1.0472(9) 0.244(12) Uani 0.490(8) 1 d D U P A 1
C201 C 0.1746(11) -0.0853(9) 1.0074(6) 0.106(5) Uani 0.490(8) 1 d D U P A 1
F200 F 0.110(3) -0.117(3) 1.0594(9) 0.245(9) Uani 0.510(8) 1 d D . P A 2
F202 F 0.0718(10) 0.0723(10) 1.0177(5) 0.179(7) Uani 0.510(8) 1 d D U P A 2
F204 F 0.1247(10) -0.0658(8) 0.9602(5) 0.152(5) Uani 0.510(8) 1 d D U P A 2
O1 O 0.38215(14) 0.22106(13) 0.81216(8) 0.0255(4) Uani 1 1 d . . . . .
O11 O 0.45691(14) 0.36328(12) 0.78577(8) 0.0244(4) Uani 1 1 d . . . . .
O21 O 0.54249(13) 0.21927(11) 0.72948(7) 0.0206(3) Uani 1 1 d . . . . .
O31 O 0.34122(13) 0.34225(11) 0.70931(7) 0.0189(3) Uani 1 1 d . . . . .
O200 O 0.2438(3) 0.0454(2) 0.95418(14) 0.0793(10) Uani 1 1 d . . . . .
O201 O 0.2711(16) -0.1521(14) 0.9875(12) 0.212(10) Uani 0.510(8) 1 d D U P A 2
O202 O 0.230(2) -0.027(2) 1.0570(7) 0.250(12) Uani 0.490(8) 1 d D U P A 1
O203 O 0.2353(9) -0.0121(10) 1.0668(6) 0.107(4) Uani 0.510(8) 1 d . . P A 2
N11 N 0.22856(17) 0.48757(15) 0.74191(10) 0.0247(4) Uani 1 1 d . . . . .
N12 N 0.3270(2) 0.39658(18) 0.87480(11) 0.0339(5) Uani 1 1 d . . . . .
N13 N 0.17525(18) 0.33275(18) 0.83665(10) 0.0314(5) Uani 1 1 d . . . . .
N14 N 0.1735(2) 0.2468(2) 0.87206(11) 0.0375(6) Uani 1 1 d . . . . .
N21 N 0.62924(19) 0.28423(18) 0.81951(11) 0.0315(5) Uani 1 1 d . . . . .
N22 N 0.61323(18) 0.08237(16) 0.81071(10) 0.0282(5) Uani 1 1 d . . . . .
N23 N 0.4895(2) 0.18281(18) 0.90378(10) 0.0345(5) Uani 1 1 d . . . . .
N24 N 0.4109(2) 0.1447(2) 0.93082(11) 0.0410(6) Uani 1 1 d . . . . .
N31 N 0.49064(17) 0.16733(14) 0.65632(9) 0.0237(4) Uani 1 1 d . . . . .
N32 N 0.24579(18) 0.22900(15) 0.71720(10) 0.0267(4) Uani 1 1 d . . . . .
N33 N 0.40732(19) 0.06847(15) 0.77128(11) 0.0289(5) Uani 1 1 d . . . . .
N34 N 0.3625(2) 0.04263(17) 0.82898(11) 0.0362(5) Uani 1 1 d . . . . .
C1 C 0.5012(2) 0.48558(17) 0.67773(12) 0.0257(5) Uani 1 1 d . . . . .
C2 C 0.5947(2) 0.41975(18) 0.67697(12) 0.0259(5) Uani 1 1 d . . . . .
H2 H 0.642035 0.419110 0.698445 0.031 Uiso 1 1 calc R . . . .
C3 C 0.61921(19) 0.35498(17) 0.64502(11) 0.0229(5) Uani 1 1 d . . . . .
C4 C 0.5517(2) 0.35879(17) 0.61131(11) 0.0236(5) Uani 1 1 d . . . . .
H4 H 0.569928 0.316785 0.587731 0.028 Uiso 1 1 calc R . . . .
C5 C 0.45780(19) 0.42362(16) 0.61189(11) 0.0223(4) Uani 1 1 d . . . . .
C6 C 0.4344(2) 0.48854(17) 0.64377(11) 0.0245(5) Uani 1 1 d . . . . .
H6 H 0.372058 0.535381 0.642342 0.029 Uiso 1 1 calc R . . . .
C11 C 0.4822(2) 0.41684(19) 0.81257(12) 0.0283(5) Uani 1 1 d . . . . .
C12 C 0.4576(2) 0.51944(19) 0.77837(14) 0.0311(6) Uani 1 1 d . . . . .
C13 C 0.4212(3) 0.5870(2) 0.80979(16) 0.0399(7) Uani 1 1 d . . . . .
H13 H 0.415558 0.568210 0.851363 0.048 Uiso 1 1 calc R . . . .
C14 C 0.3930(3) 0.6802(2) 0.78197(18) 0.0469(8) Uani 1 1 d . . . . .
H14 H 0.368254 0.724175 0.804512 0.056 Uiso 1 1 calc R . . . .
C15 C 0.4009(3) 0.7092(2) 0.72176(19) 0.0471(8) Uani 1 1 d . . . . .
H15 H 0.381972 0.773046 0.702498 0.056 Uiso 1 1 calc R . . . .
C16 C 0.4370(3) 0.6438(2) 0.68951(16) 0.0391(7) Uani 1 1 d . . . . .
H16 H 0.441798 0.663786 0.647990 0.047 Uiso 1 1 calc R . . . .
C17 C 0.4664(2) 0.54936(19) 0.71662(14) 0.0298(6) Uani 1 1 d . . . . .
C21 C 0.62369(19) 0.15409(16) 0.70651(10) 0.0213(4) Uani 1 1 d . . . . .
C22 C 0.7196(2) 0.18756(18) 0.68243(11) 0.0251(5) Uani 1 1 d . . . . .
C23 C 0.8144(2) 0.1249(2) 0.68953(14) 0.0330(6) Uani 1 1 d . . . . .
H23 H 0.818745 0.062750 0.710968 0.040 Uiso 1 1 calc R . . . .
C24 C 0.9026(2) 0.1518(2) 0.66575(17) 0.0421(8) Uani 1 1 d . . . . .
H24 H 0.966144 0.108153 0.671352 0.051 Uiso 1 1 calc R . . . .
C25 C 0.8980(2) 0.2413(2) 0.63423(18) 0.0452(8) Uani 1 1 d . . . . .
H25 H 0.958076 0.259470 0.617391 0.054 Uiso 1 1 calc R . . . .
C26 C 0.8048(2) 0.3047(2) 0.62733(15) 0.0372(7) Uani 1 1 d . . . . .
H26 H 0.801771 0.366619 0.605860 0.045 Uiso 1 1 calc R . . . .
C27 C 0.7152(2) 0.28019(18) 0.65101(12) 0.0258(5) Uani 1 1 d . . . . .
C31 C 0.25833(18) 0.38490(16) 0.67968(10) 0.0199(4) Uani 1 1 d . . . . .
C32 C 0.28970(19) 0.40109(16) 0.61189(10) 0.0208(4) Uani 1 1 d . . . . .
C33 C 0.2248(2) 0.39771(18) 0.57862(11) 0.0255(5) Uani 1 1 d . . . . .
H33 H 0.162597 0.385107 0.598195 0.031 Uiso 1 1 calc R . . . .
C34 C 0.2482(2) 0.41219(19) 0.51783(12) 0.0291(5) Uani 1 1 d . . . . .
H34 H 0.201439 0.411561 0.496439 0.035 Uiso 1 1 calc R . . . .
C35 C 0.3401(2) 0.42752(17) 0.48871(11) 0.0270(5) Uani 1 1 d . . . . .
H35 H 0.357268 0.436664 0.447337 0.032 Uiso 1 1 calc R . . . .
C36 C 0.4063(2) 0.42932(17) 0.52077(11) 0.0258(5) Uani 1 1 d . . . . .
H36 H 0.469960 0.438179 0.500885 0.031 Uiso 1 1 calc R . . . .
C37 C 0.38249(19) 0.41845(16) 0.58187(10) 0.0217(4) Uani 1 1 d . . . . .
C40 C 0.1900(2) 0.56924(19) 0.75551(13) 0.0299(5) Uani 1 1 d . . . . .
H40 H 0.209153 0.576291 0.787994 0.036 Uiso 1 1 calc R . . . .
C41 C 0.1234(2) 0.64338(19) 0.72401(13) 0.0324(6) Uani 1 1 d . . . . .
H41 H 0.098032 0.700429 0.734309 0.039 Uiso 1 1 calc R . . . .
C42 C 0.0946(2) 0.63239(19) 0.67724(13) 0.0301(5) Uani 1 1 d . . . . .
H42 H 0.047374 0.681320 0.655645 0.036 Uiso 1 1 calc R . . . .
C43 C 0.1359(2) 0.54864(17) 0.66212(12) 0.0263(5) Uani 1 1 d . . . . .
H43 H 0.117481 0.540043 0.629894 0.032 Uiso 1 1 calc R . . . .
C44 C 0.20401(19) 0.47810(16) 0.69476(11) 0.0220(4) Uani 1 1 d . . . . .
C45 C 0.19148(19) 0.31823(17) 0.70242(11) 0.0224(4) Uani 1 1 d . . . . .
C46 C 0.0878(2) 0.34420(19) 0.70676(12) 0.0281(5) Uani 1 1 d . . . . .
H46 H 0.051040 0.407457 0.697516 0.034 Uiso 1 1 calc R . . . .
C47 C 0.0388(2) 0.2763(2) 0.72481(14) 0.0370(6) Uani 1 1 d . . . . .
H47 H -0.032328 0.292474 0.728016 0.044 Uiso 1 1 calc R . . . .
C48 C 0.0938(3) 0.1847(2) 0.73816(17) 0.0424(7) Uani 1 1 d . . . . .
H48 H 0.061440 0.137183 0.749636 0.051 Uiso 1 1 calc R . . . .
C49 C 0.1971(2) 0.1637(2) 0.73445(15) 0.0358(6) Uani 1 1 d . . . . .
H49 H 0.234959 0.100846 0.744454 0.043 Uiso 1 1 calc R . . . .
C50 C 0.4550(2) 0.16091(19) 0.61216(12) 0.0301(5) Uani 1 1 d . . . . .
H50 H 0.384524 0.182890 0.611762 0.036 Uiso 1 1 calc R . . . .
C51 C 0.5171(3) 0.1236(2) 0.56750(12) 0.0346(6) Uani 1 1 d . . . . .
H51 H 0.489861 0.120474 0.536699 0.042 Uiso 1 1 calc R . . . .
C52 C 0.6193(2) 0.0910(2) 0.56826(12) 0.0335(6) Uani 1 1 d . . . . .
H52 H 0.663315 0.063006 0.538705 0.040 Uiso 1 1 calc R . . . .
C53 C 0.6574(2) 0.09953(18) 0.61279(11) 0.0274(5) Uani 1 1 d . . . . .
H53 H 0.727815 0.079099 0.613503 0.033 Uiso 1 1 calc R . . . .
C54 C 0.59043(19) 0.13854(16) 0.65627(10) 0.0215(4) Uani 1 1 d . . . . .
C55 C 0.6416(2) 0.06584(17) 0.75723(11) 0.0241(5) Uani 1 1 d . . . . .
C56 C 0.6817(2) -0.02316(18) 0.75029(12) 0.0282(5) Uani 1 1 d . . . . .
H56 H 0.702420 -0.033294 0.712163 0.034 Uiso 1 1 calc R . . . .
C57 C 0.6910(2) -0.09715(19) 0.79995(13) 0.0337(6) Uani 1 1 d . . . . .
H57 H 0.717119 -0.158592 0.796267 0.040 Uiso 1 1 calc R . . . .
C58 C 0.6617(3) -0.0800(2) 0.85451(14) 0.0411(7) Uani 1 1 d . . . . .
H58 H 0.667534 -0.129482 0.889029 0.049 Uiso 1 1 calc R . . . .
C59 C 0.6237(3) 0.0101(2) 0.85844(12) 0.0370(7) Uani 1 1 d . . . . .
H59 H 0.604142 0.021484 0.896223 0.044 Uiso 1 1 calc R . . . .
C60 C 0.7268(2) 0.2401(3) 0.82369(15) 0.0416(7) Uani 1 1 d . . . . .
H60 H 0.750686 0.176270 0.825345 0.050 Uiso 1 1 calc R . . . .
C61 C 0.7930(3) 0.2840(3) 0.82565(18) 0.0507(9) Uani 1 1 d . . . . .
H61 H 0.861062 0.250875 0.829520 0.061 Uiso 1 1 calc R . . . .
C62 C 0.7585(3) 0.3780(3) 0.82185(19) 0.0530(9) Uani 1 1 d . . . . .
H62 H 0.803375 0.410100 0.822182 0.064 Uiso 1 1 calc R . . . .
C63 C 0.6579(3) 0.4245(3) 0.81757(16) 0.0420(7) Uani 1 1 d . . . . .
H63 H 0.632911 0.488575 0.815047 0.050 Uiso 1 1 calc R . . . .
C64 C 0.5948(2) 0.3749(2) 0.81708(13) 0.0321(6) Uani 1 1 d . . . . .
C65 C 0.4175(2) 0.4064(2) 0.87391(13) 0.0334(6) Uani 1 1 d . . . . .
C66 C 0.4474(3) 0.4063(3) 0.92376(16) 0.0500(9) Uani 1 1 d . . . . .
H66 H 0.511306 0.414031 0.921825 0.060 Uiso 1 1 calc R . . . .
C67 C 0.3820(4) 0.3948(4) 0.97641(19) 0.0735(15) Uani 1 1 d . . . . .
H67 H 0.400610 0.394275 1.011294 0.088 Uiso 1 1 calc R . . . .
C68 C 0.2893(4) 0.3839(4) 0.97796(19) 0.0734(15) Uani 1 1 d . . . . .
H68 H 0.243697 0.375327 1.013827 0.088 Uiso 1 1 calc R . . . .
C69 C 0.2643(3) 0.3857(3) 0.92643(16) 0.0508(9) Uani 1 1 d . . . . .
H69 H 0.200252 0.378960 0.927429 0.061 Uiso 1 1 calc R . . . .
C71 C 0.0797(2) 0.3879(3) 0.84104(14) 0.0388(7) Uani 1 1 d . . . . .
H71 H 0.059538 0.451285 0.820978 0.047 Uiso 1 1 calc R . . . .
C72 C 0.0154(3) 0.3383(3) 0.87913(18) 0.0526(9) Uani 1 1 d . . . . .
H72 H -0.055479 0.359868 0.890183 0.063 Uiso 1 1 calc R . . . .
C73 C 0.0775(3) 0.2503(3) 0.89745(17) 0.0503(9) Uani 1 1 d . . . . .
H73 H 0.055583 0.199742 0.924078 0.060 Uiso 1 1 calc R . . . .
C81 C 0.5413(3) 0.1735(3) 0.94564(14) 0.0482(8) Uani 1 1 d . . . . .
H81 H 0.599751 0.193436 0.938831 0.058 Uiso 1 1 calc R . . . .
C82 C 0.4966(4) 0.1307(4) 0.99991(16) 0.0653(12) Uani 1 1 d . . . . .
H82 H 0.516670 0.116221 1.036946 0.078 Uiso 1 1 calc R . . . .
C83 C 0.4170(4) 0.1140(3) 0.98817(15) 0.0605(11) Uani 1 1 d . . . . .
H83 H 0.371596 0.084382 1.017068 0.073 Uiso 1 1 calc R . . . .
C91 C 0.4370(2) -0.00466(19) 0.74872(15) 0.0362(6) Uani 1 1 d . . . . .
H91 H 0.469500 -0.004937 0.709594 0.043 Uiso 1 1 calc R . . . .
C92 C 0.4131(3) -0.0795(2) 0.79112(19) 0.0507(9) Uani 1 1 d . . . . .
H92 H 0.425428 -0.139825 0.787267 0.061 Uiso 1 1 calc R . . . .
C93 C 0.3673(3) -0.0469(2) 0.84045(18) 0.0507(9) Uani 1 1 d . . . . .
H93 H 0.342568 -0.082680 0.877258 0.061 Uiso 1 1 calc R . . . .
C200 C 0.0985(12) -0.0180(11) 1.0165(8) 0.178(6) Uani 0.510(8) 1 d D U P A 2
Cl10 Cl 0.1901(15) 0.1680(9) 0.5601(6) 0.150(6) Uani 0.228(5) 1 d . U P B 3
Cl1 Cl 0.2310(12) 0.0369(9) 0.5381(5) 0.147(6) Uani 0.228(5) 1 d . U P B 3
C124 C 0.221(3) 0.073(2) 0.5882(12) 0.106(7) Uani 0.228(5) 1 d . U P B 3
O100 O 0.7726(11) 0.3101(6) 0.4805(3) 0.254(6) Uani 1 1 d . . . C 1
C100 C 0.8510(6) 0.2103(7) 0.4901(4) 0.132(3) Uani 1 1 d . . . C 1
H10G H 0.920214 0.213924 0.471690 0.158 Uiso 1 1 calc R . . C 1
H10H H 0.850124 0.178899 0.532359 0.158 Uiso 1 1 calc R . . C 1
C101 C 0.6934(8) 0.2858(6) 0.4567(4) 0.133(4) Uani 1 1 d . . . C 1
C102 C 0.8158(5) 0.1636(7) 0.4616(6) 0.140(4) Uani 1 1 d . . . C 1
C103 C 0.7340(14) 0.2136(12) 0.4363(4) 0.214(8) Uani 1 1 d . . . C 1
H10I H 0.753278 0.232266 0.393063 0.257 Uiso 1 1 calc R . . C 1
H10J H 0.685584 0.176932 0.445675 0.257 Uiso 1 1 calc R . . C 1
O101 O 0.7646(13) 0.2263(10) 0.9995(6) 0.066(5) Uani 0.191(6) 1 d D U P D 4
C108 C 0.6714(19) 0.3022(17) 0.9677(11) 0.062(6) Uani 0.191(6) 1 d . U P D 4
H10K H 0.666487 0.294272 0.929985 0.075 Uiso 0.191(6) 1 calc R . P D 4
H10L H 0.605333 0.311798 0.993788 0.075 Uiso 0.191(6) 1 calc R . P D 4
C109 C 0.728(2) 0.3678(18) 0.9621(11) 0.086(10) Uani 0.191(6) 1 d D U P D 4
H10M H 0.780765 0.350300 0.929327 0.103 Uiso 0.191(6) 1 calc R . P D 4
H10N H 0.680054 0.423776 0.942303 0.103 Uiso 0.191(6) 1 calc R . P D 4
C110 C 0.845(2) 0.280(3) 1.0139(13) 0.086(11) Uani 0.191(6) 1 d . U P D 4
C111 C 0.778(2) 0.412(3) 0.9785(13) 0.085(9) Uani 0.191(6) 1 d D U P D 4
O102 O 0.3830(8) 0.6561(8) 0.9653(4) 0.179(5) Uani 0.809(6) 1 d D . P D 3
C104 C 0.3504(13) 0.6084(10) 1.0137(5) 0.162(6) Uani 0.809(6) 1 d . . P D 3
H10A H 0.358034 0.623607 1.048357 0.194 Uiso 0.809(6) 1 calc R . P D 3
H10B H 0.374706 0.541163 1.017716 0.194 Uiso 0.809(6) 1 calc R . P D 3
C105 C 0.2259(13) 0.6639(15) 0.9913(7) 0.210(9) Uani 0.809(6) 1 d . . P D 3
H10C H 0.182990 0.621496 1.004196 0.252 Uiso 0.809(6) 1 calc R . P D 3
H10D H 0.190003 0.720398 1.004898 0.252 Uiso 0.809(6) 1 calc R . P D 3
C106 C 0.2576(13) 0.6820(19) 0.9349(7) 0.315(18) Uani 0.809(6) 1 d D . P D 3
H10E H 0.206101 0.733251 0.914225 0.378 Uiso 0.809(6) 1 calc R . P D 3
H10F H 0.269352 0.627214 0.920707 0.378 Uiso 0.809(6) 1 calc R . P D 3
C107 C 0.3494(16) 0.7071(11) 0.9229(6) 0.227(11) Uani 0.809(6) 1 d D . P D 3
O103 O 0.1030(12) 0.2577(9) 1.1117(8) 0.180(5) Uani 0.559(9) 1 d . U P . .
C112 C -0.0073(17) 0.3179(14) 1.1329(9) 0.182(7) Uani 0.559(9) 1 d . U P . .
H11A H -0.009250 0.339265 1.167163 0.218 Uiso 0.559(9) 1 calc R . P . .
H11B H -0.058321 0.284037 1.142190 0.218 Uiso 0.559(9) 1 calc R . P . .
C113 C -0.0212(16) 0.4010(15) 1.0747(9) 0.190(7) Uani 0.559(9) 1 d D U P . .
H11C H -0.087667 0.413650 1.063706 0.228 Uiso 0.559(9) 1 calc R . P . .
H11D H -0.017616 0.457571 1.081672 0.228 Uiso 0.559(9) 1 calc R . P . .
C114 C 0.0530(11) 0.3767(10) 1.0313(8) 0.123(5) Uani 0.559(9) 1 d D U P . .
C115 C 0.0838(17) 0.2749(14) 1.0552(11) 0.174(6) Uani 0.559(9) 1 d . U P . .
H11E H 0.029347 0.248757 1.056381 0.209 Uiso 0.559(9) 1 calc R . P . .
H11F H 0.145059 0.246599 1.030209 0.209 Uiso 0.559(9) 1 calc R . P . .
O104 O 0.1624(6) -0.0852(5) 0.7490(5) 0.129(3) Uani 0.639(7) 1 d . . P E 4
C116 C 0.016(3) -0.0437(16) 0.8261(8) 0.33(2) Uani 0.639(7) 1 d . . P E 4
C117 C 0.0647(5) -0.0328(4) 0.7578(3) 0.0579(18) Uani 0.639(7) 1 d . . P E 4
C118 C 0.2089(8) -0.0588(6) 0.6799(7) 0.131(6) Uani 0.639(7) 1 d . . P E 4
C119 C 0.1782(7) 0.0399(6) 0.6437(5) 0.087(3) Uani 0.639(7) 1 d . . P E 4
O105 O 0.3078(5) 0.0779(5) 0.5265(4) 0.030(2) Uani 0.271(7) 1 d . U P B 1
C120 C 0.2619(9) 0.0007(9) 0.5441(5) 0.026(2) Uani 0.271(7) 1 d D U P B 1
C121 C 0.2089(15) 0.012(2) 0.5969(8) 0.081(6) Uani 0.228(5) 1 d D U P B 1
C122 C 0.1515(17) 0.140(2) 0.5653(17) 0.149(13) Uani 0.271(7) 1 d D U P B 1
C123 C 0.2447(11) 0.1669(14) 0.5383(10) 0.064(5) Uani 0.271(7) 1 d D U P B 1
C203 C 0.6740(2) -0.22757(19) 0.63548(13) 0.0301(5) Uani 1 1 d . . . . .
C204 C 0.6503(2) -0.2671(2) 0.59905(14) 0.0325(6) Uani 1 1 d . . . . .
H204 H 0.695892 -0.322466 0.591056 0.039 Uiso 1 1 calc R . . . .
C205 C 0.5631(2) -0.2288(2) 0.57408(15) 0.0369(6) Uani 1 1 d . . . . .
H205 H 0.550777 -0.257628 0.549116 0.044 Uiso 1 1 calc R . . . .
C206 C 0.4937(2) -0.1485(2) 0.58539(14) 0.0346(6) Uani 1 1 d . . . . .
H206 H 0.433644 -0.122379 0.568669 0.042 Uiso 1 1 calc R . . . .
C207 C 0.5140(2) -0.1074(2) 0.62157(14) 0.0336(6) Uani 1 1 d . . . . .
H207 H 0.467223 -0.052731 0.630018 0.040 Uiso 1 1 calc R . . . .
C208 C 0.6020(2) -0.1456(2) 0.64544(14) 0.0331(6) Uani 1 1 d . . . . .
H208 H 0.614636 -0.115419 0.669524 0.040 Uiso 1 1 calc R . . . .
C209 C 0.7520(2) -0.3147(2) 0.73662(15) 0.0369(7) Uani 1 1 d . . . . .
C210 C 0.6552(2) -0.3004(2) 0.77053(16) 0.0401(7) Uani 1 1 d . . . . .
H210 H 0.599062 -0.263480 0.751306 0.048 Uiso 1 1 calc R . . . .
C211 C 0.6380(3) -0.3374(3) 0.83045(18) 0.0511(9) Uani 1 1 d . . . . .
H211 H 0.571088 -0.325302 0.851274 0.061 Uiso 1 1 calc R . . . .
C212 C 0.7168(3) -0.3920(3) 0.86059(17) 0.0576(10) Uani 1 1 d . . . . .
H212 H 0.704673 -0.416854 0.901900 0.069 Uiso 1 1 calc R . . . .
C213 C 0.8134(3) -0.4097(4) 0.82950(18) 0.0608(11) Uani 1 1 d . . . . .
H213 H 0.868466 -0.447368 0.849429 0.073 Uiso 1 1 calc R . . . .
C214 C 0.8304(3) -0.3723(3) 0.76892(16) 0.0506(9) Uani 1 1 d . . . . .
H214 H 0.897468 -0.386038 0.748447 0.061 Uiso 1 1 calc R . . . .
C215 C 0.8516(2) -0.35372(18) 0.63521(13) 0.0293(5) Uani 1 1 d . . . . .
C216 C 0.8391(3) -0.4432(2) 0.65701(15) 0.0400(7) Uani 1 1 d . . . . .
H216 H 0.791933 -0.456220 0.691579 0.048 Uiso 1 1 calc R . . . .
C217 C 0.8940(3) -0.5128(2) 0.62923(19) 0.0518(10) Uani 1 1 d . . . . .
H217 H 0.884280 -0.572486 0.645392 0.062 Uiso 1 1 calc R . . . .
C218 C 0.9625(3) -0.4964(3) 0.57849(18) 0.0515(10) Uani 1 1 d . . . . .
H218 H 0.998680 -0.543772 0.559195 0.062 Uiso 1 1 calc R . . . .
C219 C 0.9773(3) -0.4104(3) 0.55647(17) 0.0465(9) Uani 1 1 d . . . . .
H219 H 1.024847 -0.398299 0.521953 0.056 Uiso 1 1 calc R . . . .
C220 C 0.9225(2) -0.3404(2) 0.58462(14) 0.0342(6) Uani 1 1 d . . . . .
H220 H 0.934307 -0.281499 0.568548 0.041 Uiso 1 1 calc R . . . .
C221 C 0.8330(2) -0.1897(2) 0.65089(18) 0.0420(8) Uani 1 1 d . . . . .
C222 C 0.8368(3) -0.1263(2) 0.5953(2) 0.0543(10) Uani 1 1 d . . . . .
H222 H 0.801263 -0.128220 0.567859 0.065 Uiso 1 1 calc R . . . .
C223 C 0.8898(3) -0.0609(3) 0.5786(3) 0.0766(17) Uani 1 1 d . . . . .
H223 H 0.890610 -0.019888 0.540399 0.092 Uiso 1 1 calc R . . . .
C224 C 0.9414(3) -0.0563(3) 0.6182(4) 0.095(2) Uani 1 1 d . . . . .
H224 H 0.978936 -0.012711 0.607090 0.114 Uiso 1 1 calc R . . . .
C225 C 0.9380(3) -0.1153(4) 0.6738(3) 0.0805(19) Uani 1 1 d . . . . .
H225 H 0.971933 -0.111167 0.701323 0.097 Uiso 1 1 calc R . . . .
C226 C 0.8850(2) -0.1814(3) 0.6901(2) 0.0570(12) Uani 1 1 d . . . . .
H226 H 0.884064 -0.221575 0.728529 0.068 Uiso 1 1 calc R . . . .
B200 B 0.7768(2) -0.2713(2) 0.66558(16) 0.0318(7) Uani 1 1 d . . . . .

loop_
_atom_site_aniso_label
_atom_site_aniso_U_11
_atom_site_aniso_U_22
_atom_site_aniso_U_33
_atom_site_aniso_U_23
_atom_site_aniso_U_13
_atom_site_aniso_U_12
Fe1 0.02479(18) 0.02534(18) 0.01942(16) -0.00698(13) -0.00434(13) -0.00425(14)
Fe2 0.02978(19) 0.02261(17) 0.01804(16) -0.00851(13) -0.00549(13) -0.00141(14)
Fe3 0.02389(18) 0.01705(15) 0.01908(16) -0.00402(12) -0.00456(13) -0.00317(12)
Mn1 0.0383(2) 0.0342(2) 0.02145(19) -0.00042(16) -0.00183(17) -0.01059(19)
S200 0.188(5) 0.136(5) 0.151(5) -0.032(4) 0.062(4) -0.101(4)
S201 0.128(4) 0.175(5) 0.0480(17) 0.025(2) -0.0271(19) -0.114(4)
F201 0.41(3) 0.28(2) 0.26(2) -0.03(2) -0.178(19) 0.00(2)
F203 0.165(13) 0.25(2) 0.246(8) 0.145(8) -0.068(6) -0.140(16)
F205 0.162(10) 0.081(6) 0.184(10) -0.022(6) -0.140(9) 0.009(6)
O204 0.36(3) 0.215(18) 0.116(13) -0.058(13) 0.094(15) -0.110(17)
C201 0.135(10) 0.108(9) 0.086(8) 0.028(7) -0.036(8) -0.085(8)
F200 0.165(13) 0.25(2) 0.246(8) 0.145(8) -0.068(6) -0.140(16)
F202 0.145(10) 0.210(13) 0.102(9) -0.043(9) -0.026(7) 0.058(9)
F204 0.221(11) 0.172(10) 0.122(7) 0.023(7) -0.084(8) -0.146(9)
O1 0.0299(10) 0.0268(9) 0.0188(8) -0.0056(7) -0.0033(7) -0.0076(7)
O11 0.0272(9) 0.0257(9) 0.0250(9) -0.0153(7) -0.0033(7) -0.0059(7)
O21 0.0246(8) 0.0183(7) 0.0178(7) -0.0074(6) -0.0047(6) -0.0010(6)
O31 0.0201(8) 0.0181(7) 0.0179(7) -0.0046(6) -0.0051(6) -0.0030(6)
O200 0.097(3) 0.068(2) 0.0491(17) 0.0125(15) 0.0079(17) -0.0337(19)
O201 0.186(16) 0.185(16) 0.28(2) -0.046(14) 0.009(14) -0.118(13)
O202 0.37(3) 0.29(2) 0.041(6) 0.031(11) -0.016(11) -0.11(2)
O203 0.097(7) 0.142(9) 0.115(10) 0.000(7) -0.067(7) -0.069(6)
N11 0.0263(11) 0.0237(10) 0.0238(10) -0.0097(8) -0.0044(8) -0.0029(8)
N12 0.0350(13) 0.0373(13) 0.0300(12) -0.0202(10) -0.0001(10) -0.0037(10)
N13 0.0288(12) 0.0368(12) 0.0254(11) -0.0109(9) -0.0023(9) -0.0039(10)
N14 0.0335(13) 0.0454(15) 0.0297(12) -0.0053(11) 0.0010(10) -0.0147(11)
N21 0.0303(12) 0.0366(12) 0.0291(11) -0.0157(10) -0.0081(9) -0.0021(10)
N22 0.0351(12) 0.0251(10) 0.0217(10) -0.0081(8) -0.0089(9) -0.0002(9)
N23 0.0437(14) 0.0365(13) 0.0218(11) -0.0094(9) -0.0090(10) -0.0050(11)
N24 0.0526(17) 0.0449(15) 0.0195(11) -0.0046(10) -0.0074(11) -0.0087(13)
N31 0.0293(11) 0.0202(9) 0.0215(10) -0.0064(8) -0.0077(8) -0.0031(8)
N32 0.0295(11) 0.0216(10) 0.0296(11) -0.0053(8) -0.0074(9) -0.0073(8)
N33 0.0336(12) 0.0208(10) 0.0311(11) -0.0044(8) -0.0091(9) -0.0055(9)
N34 0.0438(15) 0.0282(12) 0.0330(13) 0.0017(10) -0.0079(11) -0.0134(11)
C1 0.0293(13) 0.0216(11) 0.0290(12) -0.0085(9) -0.0032(10) -0.0098(10)
C2 0.0284(13) 0.0247(12) 0.0278(12) -0.0081(10) -0.0052(10) -0.0098(10)
C3 0.0244(12) 0.0205(11) 0.0235(11) -0.0054(9) -0.0012(9) -0.0080(9)
C4 0.0302(13) 0.0218(11) 0.0190(10) -0.0048(8) -0.0022(9) -0.0092(9)
C5 0.0268(12) 0.0205(10) 0.0192(10) -0.0025(8) -0.0017(9) -0.0103(9)
C6 0.0279(12) 0.0189(10) 0.0263(12) -0.0048(9) -0.0033(10) -0.0079(9)
C11 0.0291(13) 0.0313(13) 0.0318(13) -0.0199(11) -0.0053(10) -0.0062(10)
C12 0.0294(14) 0.0291(13) 0.0431(16) -0.0215(12) -0.0051(12) -0.0075(10)
C13 0.0416(17) 0.0386(16) 0.0496(18) -0.0301(14) 0.0000(14) -0.0116(13)
C14 0.0470(19) 0.0352(16) 0.069(2) -0.0336(17) -0.0003(17) -0.0119(14)
C15 0.0459(19) 0.0262(14) 0.074(3) -0.0230(16) -0.0071(17) -0.0083(13)
C16 0.0433(17) 0.0264(13) 0.0519(19) -0.0156(13) -0.0082(14) -0.0093(12)
C17 0.0275(13) 0.0264(12) 0.0422(15) -0.0169(11) -0.0054(11) -0.0083(10)
C21 0.0246(12) 0.0192(10) 0.0196(10) -0.0080(8) -0.0051(9) -0.0014(9)
C22 0.0258(12) 0.0261(12) 0.0257(12) -0.0132(10) -0.0056(10) -0.0030(9)
C23 0.0309(14) 0.0280(13) 0.0424(16) -0.0161(12) -0.0097(12) -0.0017(11)
C24 0.0250(14) 0.0419(17) 0.065(2) -0.0275(16) -0.0111(14) -0.0010(12)
C25 0.0268(15) 0.0465(18) 0.071(2) -0.0274(17) -0.0041(15) -0.0128(13)
C26 0.0306(15) 0.0326(14) 0.0518(19) -0.0150(13) -0.0045(13) -0.0108(12)
C27 0.0260(12) 0.0272(12) 0.0273(12) -0.0118(10) -0.0036(10) -0.0076(10)
C31 0.0214(11) 0.0192(10) 0.0183(10) -0.0056(8) -0.0046(8) -0.0031(8)
C32 0.0241(11) 0.0164(10) 0.0190(10) -0.0041(8) -0.0061(9) -0.0007(8)
C33 0.0247(12) 0.0287(12) 0.0224(11) -0.0088(9) -0.0065(9) -0.0026(10)
C34 0.0339(14) 0.0292(13) 0.0251(12) -0.0096(10) -0.0113(11) -0.0028(11)
C35 0.0394(15) 0.0226(11) 0.0172(11) -0.0046(9) -0.0069(10) -0.0053(10)
C36 0.0338(14) 0.0224(11) 0.0202(11) -0.0042(9) -0.0023(10) -0.0095(10)
C37 0.0280(12) 0.0157(10) 0.0202(10) -0.0035(8) -0.0052(9) -0.0048(9)
C40 0.0313(14) 0.0285(13) 0.0320(13) -0.0159(11) -0.0061(11) -0.0027(10)
C41 0.0335(14) 0.0244(12) 0.0382(15) -0.0146(11) -0.0053(12) -0.0011(10)
C42 0.0263(13) 0.0237(12) 0.0349(14) -0.0080(10) -0.0063(11) 0.0010(10)
C43 0.0273(13) 0.0220(11) 0.0277(12) -0.0062(9) -0.0083(10) -0.0020(9)
C44 0.0220(11) 0.0202(10) 0.0225(11) -0.0070(9) -0.0026(9) -0.0037(9)
C45 0.0251(12) 0.0217(11) 0.0194(10) -0.0050(8) -0.0039(9) -0.0056(9)
C46 0.0264(13) 0.0286(12) 0.0282(13) -0.0058(10) -0.0053(10) -0.0072(10)
C47 0.0282(14) 0.0427(16) 0.0403(16) -0.0064(13) -0.0063(12) -0.0136(12)
C48 0.0378(17) 0.0361(16) 0.056(2) -0.0029(14) -0.0116(15) -0.0194(13)
C49 0.0372(16) 0.0253(13) 0.0477(17) -0.0053(12) -0.0124(13) -0.0120(11)
C50 0.0393(15) 0.0279(13) 0.0246(12) -0.0068(10) -0.0127(11) -0.0057(11)
C51 0.0505(18) 0.0332(14) 0.0224(12) -0.0100(11) -0.0137(12) -0.0063(13)
C52 0.0476(17) 0.0294(13) 0.0230(12) -0.0125(10) -0.0044(12) -0.0058(12)
C53 0.0324(14) 0.0265(12) 0.0225(12) -0.0105(10) -0.0025(10) -0.0047(10)
C54 0.0286(12) 0.0175(10) 0.0174(10) -0.0052(8) -0.0044(9) -0.0042(9)
C55 0.0277(12) 0.0222(11) 0.0199(11) -0.0065(9) -0.0052(9) -0.0018(9)
C56 0.0335(14) 0.0230(12) 0.0268(12) -0.0091(10) -0.0084(10) -0.0011(10)
C57 0.0415(16) 0.0211(12) 0.0334(14) -0.0060(10) -0.0106(12) -0.0001(11)
C58 0.056(2) 0.0266(14) 0.0285(14) -0.0007(11) -0.0112(13) 0.0001(13)
C59 0.0537(19) 0.0282(13) 0.0204(12) -0.0043(10) -0.0099(12) 0.0004(12)
C60 0.0317(16) 0.0515(19) 0.0418(17) -0.0209(15) -0.0103(13) -0.0003(13)
C61 0.0302(16) 0.070(2) 0.055(2) -0.0265(19) -0.0091(15) -0.0057(16)
C62 0.0366(18) 0.075(3) 0.062(2) -0.030(2) -0.0099(16) -0.0212(18)
C63 0.0391(17) 0.0499(19) 0.0485(19) -0.0261(15) -0.0082(14) -0.0134(14)
C64 0.0318(14) 0.0419(15) 0.0288(13) -0.0190(12) -0.0058(11) -0.0080(12)
C65 0.0347(15) 0.0400(15) 0.0307(14) -0.0231(12) -0.0031(11) -0.0053(12)
C66 0.0455(19) 0.079(3) 0.0419(18) -0.0415(19) -0.0010(15) -0.0176(18)
C67 0.062(3) 0.138(5) 0.043(2) -0.059(3) 0.0044(19) -0.032(3)
C68 0.060(3) 0.136(5) 0.040(2) -0.055(3) 0.0138(18) -0.032(3)
C69 0.0407(19) 0.077(3) 0.0401(18) -0.0358(19) 0.0072(14) -0.0141(18)
C71 0.0260(14) 0.0525(19) 0.0365(16) -0.0183(14) -0.0029(12) -0.0044(13)
C72 0.0301(17) 0.074(3) 0.049(2) -0.0172(19) -0.0004(15) -0.0113(17)
C73 0.0399(19) 0.061(2) 0.0413(18) -0.0024(16) 0.0004(15) -0.0186(17)
C81 0.062(2) 0.059(2) 0.0267(15) -0.0106(14) -0.0168(15) -0.0145(18)
C82 0.085(3) 0.089(3) 0.0225(15) -0.0063(18) -0.0197(18) -0.026(3)
C83 0.082(3) 0.076(3) 0.0200(14) 0.0026(16) -0.0130(17) -0.029(2)
C91 0.0385(16) 0.0236(13) 0.0490(18) -0.0130(12) -0.0119(13) -0.0047(11)
C92 0.058(2) 0.0216(14) 0.073(3) -0.0082(15) -0.0170(19) -0.0117(14)
C93 0.063(2) 0.0276(15) 0.058(2) 0.0047(14) -0.0136(18) -0.0202(15)
C200 0.198(9) 0.156(9) 0.154(9) 0.006(8) 0.040(8) -0.110(8)
Cl10 0.236(16) 0.123(8) 0.095(7) -0.022(6) -0.014(9) -0.071(10)
Cl1 0.233(14) 0.129(9) 0.109(7) 0.016(6) -0.049(8) -0.118(9)
C124 0.189(16) 0.094(11) 0.074(11) 0.011(9) -0.030(11) -0.114(11)
O100 0.542(19) 0.177(7) 0.059(3) -0.030(4) 0.025(6) -0.174(10)
C100 0.102(6) 0.154(8) 0.138(7) 0.003(6) -0.009(5) -0.081(6)
C101 0.177(8) 0.098(5) 0.135(7) 0.055(5) -0.118(7) -0.065(6)
C102 0.061(4) 0.176(9) 0.219(11) -0.147(9) 0.011(5) -0.013(5)
C103 0.36(2) 0.294(18) 0.078(6) -0.036(8) -0.032(9) -0.222(18)
O101 0.097(12) 0.070(9) 0.057(9) -0.040(7) 0.037(8) -0.071(9)
C108 0.067(13) 0.065(13) 0.064(12) -0.002(10) -0.040(10) -0.021(10)
C109 0.073(16) 0.085(17) 0.042(12) -0.003(11) 0.025(12) 0.011(14)
C110 0.042(13) 0.13(3) 0.057(15) 0.021(16) -0.012(11) -0.035(16)
C111 0.047(13) 0.12(2) 0.055(14) -0.009(15) 0.018(11) -0.019(14)
O102 0.259(11) 0.266(11) 0.090(5) -0.018(6) -0.053(6) -0.181(10)
C104 0.260(18) 0.195(13) 0.090(7) 0.011(8) -0.046(9) -0.172(14)
C105 0.191(16) 0.33(3) 0.148(13) -0.002(16) -0.012(13) -0.184(19)
C106 0.171(16) 0.54(5) 0.106(12) -0.096(18) 0.054(11) 0.01(2)
C107 0.27(2) 0.190(16) 0.109(11) -0.039(10) 0.012(13) 0.043(16)
O103 0.208(11) 0.122(8) 0.240(13) -0.044(9) -0.124(10) -0.021(7)
C112 0.238(14) 0.170(12) 0.162(12) -0.122(9) -0.071(11) 0.015(11)
C113 0.216(14) 0.161(12) 0.199(14) -0.094(11) -0.088(12) 0.024(12)
C114 0.104(9) 0.095(8) 0.167(12) -0.047(8) -0.044(8) 0.005(7)
C115 0.178(12) 0.152(11) 0.216(15) -0.058(12) -0.036(12) -0.064(10)
O104 0.082(5) 0.078(5) 0.205(10) -0.029(5) -0.022(6) -0.003(4)
C116 0.71(6) 0.26(2) 0.131(14) -0.046(14) 0.09(2) -0.38(4)
C117 0.060(4) 0.044(3) 0.071(4) -0.021(3) 0.009(3) -0.023(3)
C118 0.072(6) 0.046(4) 0.208(14) -0.018(6) 0.044(7) 0.004(4)
C119 0.083(6) 0.071(5) 0.104(7) -0.045(5) -0.046(5) 0.026(4)
O105 0.022(4) 0.022(3) 0.047(5) -0.002(3) -0.013(3) -0.009(3)
C120 0.026(5) 0.035(6) 0.026(5) -0.018(4) 0.008(4) -0.020(4)
C121 0.045(9) 0.125(15) 0.051(10) -0.047(10) 0.014(8) 0.013(10)
C122 0.086(14) 0.129(18) 0.115(16) -0.009(16) 0.062(13) 0.040(13)
C123 0.040(7) 0.073(9) 0.084(10) -0.061(8) 0.031(7) -0.014(6)
C203 0.0273(13) 0.0278(13) 0.0385(15) -0.0170(11) -0.0044(11) -0.0046(10)
C204 0.0316(14) 0.0285(13) 0.0408(15) -0.0177(12) -0.0089(12) -0.0020(11)
C205 0.0364(16) 0.0341(15) 0.0457(17) -0.0206(13) -0.0133(13) -0.0022(12)
C206 0.0305(14) 0.0342(14) 0.0397(16) -0.0138(12) -0.0099(12) -0.0025(11)
C207 0.0310(14) 0.0269(13) 0.0433(16) -0.0155(12) -0.0058(12) -0.0026(11)
C208 0.0298(14) 0.0274(13) 0.0455(16) -0.0181(12) -0.0055(12) -0.0044(11)
C209 0.0306(14) 0.0469(17) 0.0441(17) -0.0296(14) -0.0074(12) -0.0067(12)
C210 0.0346(16) 0.0473(18) 0.0480(18) -0.0289(15) -0.0042(13) -0.0094(13)
C211 0.046(2) 0.069(2) 0.051(2) -0.0381(19) 0.0048(16) -0.0198(18)
C212 0.062(2) 0.086(3) 0.0365(18) -0.033(2) -0.0016(17) -0.024(2)
C213 0.053(2) 0.092(3) 0.043(2) -0.029(2) -0.0157(17) -0.010(2)
C214 0.0378(18) 0.078(3) 0.0413(18) -0.0291(18) -0.0101(14) -0.0075(17)
C215 0.0296(13) 0.0240(12) 0.0377(14) -0.0153(11) -0.0139(11) 0.0010(10)
C216 0.056(2) 0.0276(14) 0.0428(17) -0.0104(12) -0.0245(15) -0.0071(13)
C217 0.076(3) 0.0243(14) 0.066(2) -0.0192(15) -0.050(2) 0.0067(15)
C218 0.053(2) 0.0463(19) 0.064(2) -0.0407(18) -0.0402(19) 0.0221(15)
C219 0.0330(16) 0.061(2) 0.0499(19) -0.0379(17) -0.0187(14) 0.0117(14)
C220 0.0287(14) 0.0347(14) 0.0424(16) -0.0202(12) -0.0121(12) 0.0012(11)
C221 0.0218(13) 0.0318(15) 0.080(3) -0.0369(16) -0.0075(14) 0.0030(11)
C222 0.0353(18) 0.0258(15) 0.100(3) -0.0186(18) -0.0121(19) -0.0036(13)
C223 0.039(2) 0.0272(17) 0.155(5) -0.025(2) -0.005(3) -0.0040(15)
C224 0.033(2) 0.047(2) 0.222(8) -0.079(4) 0.000(3) -0.0059(18)
C225 0.0305(19) 0.069(3) 0.175(6) -0.091(4) -0.013(3) -0.0020(19)
C226 0.0266(15) 0.059(2) 0.108(3) -0.067(2) -0.0087(18) 0.0013(14)
B200 0.0242(14) 0.0308(15) 0.0466(18) -0.0236(14) -0.0067(13) -0.0019(11)

loop_
_atom_type_symbol
_atom_type_description
_atom_type_scat_dispersion_real
_atom_type_scat_dispersion_imag
_atom_type_scat_source
C C 0.0033 0.0016 'International Tables Vol C Tables 4.2.6.8 and 6.1.1.4'
H H 0.0000 0.0000 'International Tables Vol C Tables 4.2.6.8 and 6.1.1.4'
B B 0.0013 0.0007 'International Tables Vol C Tables 4.2.6.8 and 6.1.1.4'
Cl Cl 0.1484 0.1585 'International Tables Vol C Tables 4.2.6.8 and 6.1.1.4'
F F 0.0171 0.0103 'International Tables Vol C Tables 4.2.6.8 and 6.1.1.4'
Fe Fe 0.3463 0.8444 'International Tables Vol C Tables 4.2.6.8 and 6.1.1.4'
Mn Mn 0.3368 0.7283 'International Tables Vol C Tables 4.2.6.8 and 6.1.1.4'
N N 0.0061 0.0033 'International Tables Vol C Tables 4.2.6.8 and 6.1.1.4'
O O 0.0106 0.0060 'International Tables Vol C Tables 4.2.6.8 and 6.1.1.4'
S S 0.1246 0.1234 'International Tables Vol C Tables 4.2.6.8 and 6.1.1.4'

loop_
_geom_angle_atom_site_label_1
_geom_angle_atom_site_label_2
_geom_angle_atom_site_label_3
_geom_angle
O1 Fe1 O31 78.82(7)
O1 Fe1 N11 150.26(8)
O1 Fe1 N12 102.35(8)
O1 Fe1 N13 87.89(9)
O11 Fe1 O1 80.46(7)
O11 Fe1 O31 90.08(7)
O11 Fe1 N11 111.08(8)
O11 Fe1 N12 73.06(8)
O11 Fe1 N13 157.92(9)
O31 Fe1 N11 74.00(7)
O31 Fe1 N12 162.50(8)
N11 Fe1 N12 107.21(9)
N13 Fe1 O31 106.07(8)
N13 Fe1 N11 88.20(9)
N13 Fe1 N12 91.43(10)
O1 Fe2 O11 83.00(8)
O1 Fe2 O21 83.54(7)
O1 Fe2 N21 155.39(9)
O1 Fe2 N22 103.71(9)
O1 Fe2 N23 88.47(9)
O11 Fe2 N21 74.89(8)
O11 Fe2 N22 159.97(8)
O11 Fe2 N23 109.06(9)
O21 Fe2 O11 88.42(7)
O21 Fe2 N21 106.15(8)
O21 Fe2 N22 73.85(7)
O21 Fe2 N23 159.78(9)
N21 Fe2 N22 100.74(9)
N23 Fe2 N21 88.67(10)
N23 Fe2 N22 90.16(9)
O1 Fe3 O21 81.78(7)
O1 Fe3 O31 86.66(7)
O1 Fe3 N31 152.51(8)
O1 Fe3 N32 105.42(9)
O1 Fe3 N33 87.48(9)
O21 Fe3 N31 74.00(8)
O21 Fe3 N32 164.95(8)
O21 Fe3 N33 106.01(8)
O31 Fe3 O21 93.19(7)
O31 Fe3 N31 107.17(8)
O31 Fe3 N32 74.37(7)
O31 Fe3 N33 158.89(9)
N31 Fe3 N32 101.21(9)
N33 Fe3 N31 86.92(9)
N33 Fe3 N32 87.72(9)
O1 Mn1 O200 176.41(12)
O1 Mn1 N14 88.56(9)
O1 Mn1 N24 85.16(9)
O1 Mn1 N34 85.48(9)
N14 Mn1 O200 94.96(13)
N14 Mn1 N34 121.18(11)
N24 Mn1 O200 93.72(13)
N24 Mn1 N14 118.59(11)
N24 Mn1 N34 119.06(11)
N34 Mn1 O200 92.11(13)
O200 S200 O201 131.0(9)
O200 S200 O203 101.6(6)
O200 S200 C200 104.6(7)
O201 S200 O203 121.0(11)
O201 S200 C200 100.2(9)
C200 S200 O203 88.1(8)
O204 S201 C201 100.6(9)
O200 S201 O204 132.0(9)
O200 S201 C201 98.3(5)
O202 S201 O204 98.5(14)
O202 S201 C201 87.7(16)
O202 S201 O200 126.0(13)
F201 C201 S201 79.9(9)
F203 C201 S201 93.9(15)
F203 C201 F201 90.0(16)
F205 C201 S201 96.6(8)
F205 C201 F201 130.4(13)
F205 C201 F203 139.4(16)
Fe2 O1 Fe1 97.84(8)
Fe2 O1 Mn1 120.47(9)
Fe3 O1 Fe1 98.14(8)
Fe3 O1 Fe2 99.88(8)
Fe3 O1 Mn1 119.67(9)
Mn1 O1 Fe1 116.41(9)
Fe1 O11 Fe2 97.86(8)
C11 O11 Fe1 120.79(16)
C11 O11 Fe2 115.80(16)
Fe2 O21 Fe3 94.60(7)
C21 O21 Fe2 122.74(14)
C21 O21 Fe3 115.54(14)
Fe3 O31 Fe1 96.30(7)
C31 O31 Fe1 113.51(14)
C31 O31 Fe3 123.63(14)
S200 O200 Mn1 159.4(4)
S201 O200 Mn1 153.5(4)
C40 N11 Fe1 125.46(18)
C40 N11 C44 118.9(2)
C44 N11 Fe1 115.16(16)
C65 N12 Fe1 114.98(18)
C69 N12 Fe1 124.9(2)
C69 N12 C65 118.1(3)
N14 N13 Fe1 121.07(19)
C71 N13 Fe1 131.0(2)
C71 N13 N14 107.5(3)
N13 N14 Mn1 119.99(19)
C73 N14 Mn1 132.0(2)
C73 N14 N13 107.9(3)
C60 N21 Fe2 126.0(2)
C60 N21 C64 119.2(3)
C64 N21 Fe2 114.81(19)
C55 N22 Fe2 115.52(17)
C55 N22 C59 118.5(2)
C59 N22 Fe2 124.09(19)
N24 N23 Fe2 119.05(18)
C81 N23 Fe2 132.7(3)
C81 N23 N24 107.6(3)
N23 N24 Mn1 121.18(18)
C83 N24 Mn1 132.1(3)
C83 N24 N23 106.7(3)
C50 N31 Fe3 125.24(19)
C54 N31 Fe3 115.47(16)
C54 N31 C50 119.0(2)
C45 N32 Fe3 114.29(16)
C49 N32 Fe3 125.24(19)
C49 N32 C45 118.4(2)
N34 N33 Fe3 118.61(18)
C91 N33 Fe3 132.4(2)
C91 N33 N34 108.4(2)
N33 N34 Mn1 119.70(17)
C93 N34 Mn1 133.5(3)
C93 N34 N33 106.7(3)
C2 C1 C6 119.1(2)
C2 C1 C17 122.6(2)
C6 C1 C17 118.1(2)
C1 C2 H2 119.8
C3 C2 C1 120.5(2)
C3 C2 H2 119.8
C2 C3 C4 119.7(2)
C2 C3 C27 118.1(2)
C4 C3 C27 122.1(2)
C3 C4 H4 119.7
C5 C4 C3 120.5(2)
C5 C4 H4 119.7
C4 C5 C6 119.2(2)
C4 C5 C37 119.3(2)
C6 C5 C37 121.3(2)
C1 C6 H6 119.6
C5 C6 C1 120.8(2)
C5 C6 H6 119.6
O11 C11 C12 111.9(2)
O11 C11 C64 106.9(2)
O11 C11 C65 105.4(2)
C64 C11 C12 112.2(2)
C65 C11 C12 109.5(2)
C65 C11 C64 110.8(2)
C13 C12 C11 119.0(3)
C13 C12 C17 117.8(3)
C17 C12 C11 123.2(2)
C12 C13 H13 119.0
C14 C13 C12 122.0(3)
C14 C13 H13 119.0
C13 C14 H14 119.9
C15 C14 C13 120.2(3)
C15 C14 H14 119.9
C14 C15 H15 120.5
C14 C15 C16 119.1(3)
C16 C15 H15 120.5
C15 C16 H16 119.1
C15 C16 C17 121.7(3)
C17 C16 H16 119.1
C12 C17 C1 123.7(2)
C16 C17 C1 117.0(3)
C16 C17 C12 119.3(3)
O21 C21 C22 112.29(19)
O21 C21 C54 106.84(19)
O21 C21 C55 105.98(19)
C54 C21 C22 109.2(2)
C54 C21 C55 111.10(19)
C55 C21 C22 111.3(2)
C23 C22 C21 119.9(2)
C23 C22 C27 118.1(3)
C27 C22 C21 121.9(2)
C22 C23 H23 119.3
C24 C23 C22 121.3(3)
C24 C23 H23 119.3
C23 C24 H24 119.9
C25 C24 C23 120.3(3)
C25 C24 H24 119.9
C24 C25 H25 120.4
C24 C25 C26 119.3(3)
C26 C25 H25 120.4
C25 C26 H26 119.1
C25 C26 C27 121.8(3)
C27 C26 H26 119.1
C22 C27 C3 123.3(2)
C26 C27 C3 117.5(2)
C26 C27 C22 119.1(3)
O31 C31 C32 112.33(19)
O31 C31 C44 107.80(18)
O31 C31 C45 105.80(18)
C44 C31 C32 109.64(19)
C44 C31 C45 112.1(2)
C45 C31 C32 109.15(19)
C33 C32 C31 119.6(2)
C33 C32 C37 117.8(2)
C37 C32 C31 122.7(2)
C32 C33 H33 118.8
C34 C33 C32 122.3(3)
C34 C33 H33 118.8
C33 C34 H34 120.1
C35 C34 C33 119.7(2)
C35 C34 H34 120.1
C34 C35 H35 120.5
C36 C35 C34 119.0(2)
C36 C35 H35 120.5
C35 C36 H36 118.9
C35 C36 C37 122.2(3)
C37 C36 H36 118.9
C32 C37 C5 123.1(2)
C36 C37 C5 117.9(2)
C36 C37 C32 118.9(2)
N11 C40 H40 118.7
N11 C40 C41 122.6(3)
C41 C40 H40 118.7
C40 C41 H41 120.8
C42 C41 C40 118.5(2)
C42 C41 H41 120.8
C41 C42 H42 120.4
C41 C42 C43 119.3(3)
C43 C42 H42 120.4
C42 C43 H43 120.4
C44 C43 C42 119.1(2)
C44 C43 H43 120.4
N11 C44 C31 115.2(2)
N11 C44 C43 121.5(2)
C43 C44 C31 123.2(2)
N32 C45 C31 112.5(2)
N32 C45 C46 122.2(2)
C46 C45 C31 125.3(2)
C45 C46 H46 120.7
C45 C46 C47 118.7(3)
C47 C46 H46 120.7
C46 C47 H47 120.1
C48 C47 C46 119.7(3)
C48 C47 H47 120.1
C47 C48 H48 120.7
C47 C48 C49 118.5(3)
C49 C48 H48 120.7
N32 C49 C48 122.5(3)
N32 C49 H49 118.8
C48 C49 H49 118.8
N31 C50 H50 118.8
N31 C50 C51 122.4(3)
C51 C50 H50 118.8
C50 C51 H51 120.6
C50 C51 C52 118.9(3)
C52 C51 H51 120.6
C51 C52 H52 120.4
C51 C52 C53 119.3(3)
C53 C52 H52 120.4
C52 C53 H53 120.6
C52 C53 C54 118.8(3)
C54 C53 H53 120.6
N31 C54 C21 114.9(2)
N31 C54 C53 121.6(2)
C53 C54 C21 123.5(2)
N22 C55 C21 113.3(2)
N22 C55 C56 121.8(2)
C56 C55 C21 124.9(2)
C55 C56 H56 120.5
C55 C56 C57 119.1(2)
C57 C56 H56 120.5
C56 C57 H57 120.5
C58 C57 C56 119.0(3)
C58 C57 H57 120.5
C57 C58 H58 120.4
C57 C58 C59 119.2(3)
C59 C58 H58 120.4
N22 C59 C58 122.5(3)
N22 C59 H59 118.8
C58 C59 H59 118.8
N21 C60 H60 118.8
N21 C60 C61 122.3(3)
C61 C60 H60 118.8
C60 C61 H61 120.6
C60 C61 C62 118.8(3)
C62 C61 H61 120.6
C61 C62 H62 120.2
C63 C62 C61 119.5(3)
C63 C62 H62 120.2
C62 C63 H63 120.8
C62 C63 C64 118.4(3)
C64 C63 H63 120.8
N21 C64 C11 114.0(2)
N21 C64 C63 121.7(3)
C63 C64 C11 124.3(3)
N12 C65 C11 112.9(2)
N12 C65 C66 122.5(3)
C66 C65 C11 124.6(3)
C65 C66 H66 120.8
C67 C66 C65 118.5(3)
C67 C66 H66 120.8
C66 C67 H67 120.2
C66 C67 C68 119.6(4)
C68 C67 H67 120.2
C67 C68 H68 120.6
C69 C68 C67 118.7(4)
C69 C68 H68 120.6
N12 C69 C68 122.6(4)
N12 C69 H69 118.7
C68 C69 H69 118.7
N13 C71 H71 125.0
N13 C71 C72 110.0(3)
C72 C71 H71 125.0
C71 C72 H72 127.7
C73 C72 C71 104.5(3)
C73 C72 H72 127.7
N14 C73 C72 110.1(3)
N14 C73 H73 124.9
C72 C73 H73 124.9
N23 C81 H81 125.1
N23 C81 C82 109.9(4)
C82 C81 H81 125.1
C81 C82 H82 127.9
C83 C82 C81 104.3(3)
C83 C82 H82 127.9
N24 C83 C82 111.5(4)
N24 C83 H83 124.2
C82 C83 H83 124.2
N33 C91 H91 125.1
N33 C91 C92 109.7(3)
C92 C91 H91 125.1
C91 C92 H92 127.7
C91 C92 C93 104.6(3)
C93 C92 H92 127.7
N34 C93 C92 110.6(3)
N34 C93 H93 124.7
C92 C93 H93 124.7
F200 C200 S200 93.2(15)
F200 C200 F204 88.3(15)
F202 C200 S200 98.7(10)
F202 C200 F200 140.5(18)
F202 C200 F204 131.0(13)
F204 C200 S200 77.3(7)
Cl10 C124 Cl1 98.3(18)
C100 O100 C101 96.5(6)
O100 C100 H10G 111.1
O100 C100 H10H 111.1
H10G C100 H10H 109.1
C102 C100 O100 103.3(8)
C102 C100 H10G 111.1
C102 C100 H10H 111.1
C103 C101 O100 112.1(11)
C103 C102 C100 115.7(10)
C101 C103 C102 107.4(8)
C101 C103 H10I 110.2
C101 C103 H10J 110.2
C102 C103 H10I 110.2
C102 C103 H10J 110.2
H10I C103 H10J 108.5
C108 O101 C110 112.0(16)
O101 C108 H10K 114.7
O101 C108 H10L 114.7
H10K C108 H10L 111.8
C109 C108 O101 83.6(15)
C109 C108 H10K 114.7
C109 C108 H10L 114.7
C108 C109 H10M 96.6
C108 C109 H10N 96.6
H10M C109 H10N 103.5
C111 C109 C108 159(3)
C111 C109 H10M 96.6
C111 C109 H10N 96.6
O101 C110 C111 99.7(16)
C109 C111 C110 78(2)
C107 O102 C104 136.6(15)
O102 C104 H10A 114.4
O102 C104 H10B 114.4
O102 C104 C105 85.8(10)
H10A C104 H10B 111.5
C105 C104 H10A 114.4
C105 C104 H10B 114.4
C104 C105 H10C 112.4
C104 C105 H10D 112.4
H10C C105 H10D 110.0
C106 C105 C104 96.6(14)
C106 C105 H10C 112.4
C106 C105 H10D 112.4
C105 C106 H10E 109.9
C105 C106 H10F 109.9
C105 C106 C107 109.0(17)
H10E C106 H10F 108.3
C107 C106 H10E 109.9
C107 C106 H10F 109.9
O102 C107 C106 97.5(16)
C115 O103 C112 93.0(14)
O103 C112 H11A 111.9
O103 C112 H11B 111.9
O103 C112 C113 99.1(16)
H11A C112 H11B 109.6
C113 C112 H11A 111.9
C113 C112 H11B 111.9
C112 C113 H11C 110.1
C112 C113 H11D 110.1
H11C C113 H11D 108.4
C114 C113 C112 108.2(17)
C114 C113 H11C 110.1
C114 C113 H11D 110.1
C113 C114 C115 100.5(18)
O103 C115 C114 106.8(16)
O103 C115 H11E 110.4
O103 C115 H11F 110.4
C114 C115 H11E 110.4
C114 C115 H11F 110.4
H11E C115 H11F 108.6
C117 O104 C118 109.6(8)
O104 C117 C116 113.6(15)
C119 C118 O104 119.8(8)
C123 O105 C120 118.4(9)
C121 C120 O105 99.3(16)
C120 C121 C122 92.3(18)
C123 C122 C121 98.9(18)
C122 C123 O105 97.7(15)
C204 C203 C208 115.1(3)
C204 C203 B200 123.9(2)
C208 C203 B200 121.1(2)
C203 C204 H204 118.6
C205 C204 C203 122.8(3)
C205 C204 H204 118.6
C204 C205 H205 119.8
C204 C205 C206 120.4(3)
C206 C205 H205 119.8
C205 C206 H206 120.7
C207 C206 C205 118.6(3)
C207 C206 H206 120.7
C206 C207 H207 119.8
C208 C207 C206 120.3(3)
C208 C207 H207 119.8
C203 C208 H208 118.6
C207 C208 C203 122.8(3)
C207 C208 H208 118.6
C210 C209 C214 114.4(3)
C210 C209 B200 125.0(3)
C214 C209 B200 120.6(3)
C209 C210 H210 118.5
C211 C210 C209 123.0(3)
C211 C210 H210 118.5
C210 C211 H211 119.5
C210 C211 C212 120.9(4)
C212 C211 H211 119.5
C211 C212 H212 120.6
C213 C212 C211 118.7(4)
C213 C212 H212 120.6
C212 C213 H213 119.9
C212 C213 C214 120.2(4)
C214 C213 H213 119.9
C209 C214 H214 118.6
C213 C214 C209 122.8(4)
C213 C214 H214 118.6
C216 C215 B200 119.8(3)
C220 C215 C216 115.6(3)
C220 C215 B200 124.3(3)
C215 C216 H216 119.1
C217 C216 C215 121.8(4)
C217 C216 H216 119.1
C216 C217 H217 119.5
C218 C217 C216 120.9(3)
C218 C217 H217 119.5
C217 C218 H218 120.6
C219 C218 C217 118.8(3)
C219 C218 H218 120.6
C218 C219 H219 119.8
C218 C219 C220 120.4(4)
C220 C219 H219 119.8
C215 C220 C219 122.6(3)
C215 C220 H220 118.7
C219 C220 H220 118.7
C222 C221 C226 115.4(3)
C222 C221 B200 120.6(3)
C226 C221 B200 124.0(4)
C221 C222 H222 118.3
C223 C222 C221 123.4(5)
C223 C222 H222 118.3
C222 C223 H223 120.4
C224 C223 C222 119.3(6)
C224 C223 H223 120.4
C223 C224 H224 120.2
C225 C224 C223 119.7(4)
C225 C224 H224 120.2
C224 C225 H225 119.7
C224 C225 C226 120.5(5)
C226 C225 H225 119.7
C221 C226 H226 119.1
C225 C226 C221 121.7(5)
C225 C226 H226 119.1
C203 B200 C221 108.6(3)
C209 B200 C203 111.7(2)
C209 B200 C215 109.0(2)
C209 B200 C221 110.8(2)
C215 B200 C203 107.7(2)
C215 B200 C221 109.0(2)

loop_
_geom_bond_atom_site_label_1
_geom_bond_atom_site_label_2
_geom_bond_distance
Fe1 O1 2.0966(19)
Fe1 O11 2.0179(19)
Fe1 O31 2.1373(16)
Fe1 N11 2.139(2)
Fe1 N12 2.247(2)
Fe1 N13 2.107(3)
Fe2 O1 1.966(2)
Fe2 O11 2.0450(19)
Fe2 O21 1.9978(17)
Fe2 N21 2.174(3)
Fe2 N22 2.221(2)
Fe2 N23 2.070(2)
Fe3 O1 1.9508(18)
Fe3 O21 2.0800(18)
Fe3 O31 1.9666(17)
Fe3 N31 2.139(2)
Fe3 N32 2.230(2)
Fe3 N33 2.098(2)
Mn1 O1 2.0535(19)
Mn1 O200 2.167(3)
Mn1 N14 2.134(3)
Mn1 N24 2.129(3)
Mn1 N34 2.138(3)
S200 O200 1.386(6)
S200 O201 1.801(19)
S200 O203 1.921(16)
S200 C200 1.813(14)
S201 O204 1.806(19)
S201 C201 1.809(12)
S201 O200 1.418(5)
S201 O202 1.26(2)
F201 C201 1.679(17)
F203 C201 1.57(3)
F205 C201 1.368(18)
F200 C200 1.57(3)
F202 C200 1.369(19)
F204 C200 1.681(17)
O11 C11 1.406(3)
O21 C21 1.405(3)
O31 C31 1.400(3)
N11 C40 1.347(3)
N11 C44 1.348(3)
N12 C65 1.349(4)
N12 C69 1.346(4)
N13 N14 1.371(4)
N13 C71 1.352(4)
N14 C73 1.345(4)
N21 C60 1.347(4)
N21 C64 1.349(4)
N22 C55 1.347(3)
N22 C59 1.348(3)
N23 N24 1.377(4)
N23 C81 1.349(4)
N24 C83 1.339(4)
N31 C50 1.346(3)
N31 C54 1.342(3)
N32 C45 1.351(3)
N32 C49 1.345(3)
N33 N34 1.381(4)
N33 C91 1.344(4)
N34 C93 1.346(4)
C1 C2 1.394(4)
C1 C6 1.394(4)
C1 C17 1.491(4)
C2 H2 0.9500
C2 C3 1.391(3)
C3 C4 1.392(4)
C3 C27 1.487(4)
C4 H4 0.9500
C4 C5 1.391(4)
C5 C6 1.394(3)
C5 C37 1.482(3)
C6 H6 0.9500
C11 C12 1.544(4)
C11 C64 1.538(4)
C11 C65 1.537(4)
C12 C13 1.404(4)
C12 C17 1.411(4)
C13 H13 0.9500
C13 C14 1.386(5)
C14 H14 0.9500
C14 C15 1.377(6)
C15 H15 0.9500
C15 C16 1.390(4)
C16 H16 0.9500
C16 C17 1.400(4)
C21 C22 1.547(4)
C21 C54 1.535(3)
C21 C55 1.541(3)
C22 C23 1.399(4)
C22 C27 1.418(4)
C23 H23 0.9500
C23 C24 1.396(5)
C24 H24 0.9500
C24 C25 1.376(5)
C25 H25 0.9500
C25 C26 1.387(5)
C26 H26 0.9500
C26 C27 1.394(4)
C31 C32 1.558(3)
C31 C44 1.543(3)
C31 C45 1.547(3)
C32 C33 1.401(3)
C32 C37 1.414(4)
C33 H33 0.9500
C33 C34 1.394(4)
C34 H34 0.9500
C34 C35 1.386(4)
C35 H35 0.9500
C35 C36 1.384(4)
C36 H36 0.9500
C36 C37 1.407(3)
C40 H40 0.9500
C40 C41 1.386(4)
C41 H41 0.9500
C41 C42 1.383(4)
C42 H42 0.9500
C42 C43 1.395(4)
C43 H43 0.9500
C43 C44 1.387(3)
C45 C46 1.382(4)
C46 H46 0.9500
C46 C47 1.383(4)
C47 H47 0.9500
C47 C48 1.381(5)
C48 H48 0.9500
C48 C49 1.385(4)
C49 H49 0.9500
C50 H50 0.9500
C50 C51 1.378(4)
C51 H51 0.9500
C51 C52 1.379(5)
C52 H52 0.9500
C52 C53 1.391(4)
C53 H53 0.9500
C53 C54 1.391(3)
C55 C56 1.390(3)
C56 H56 0.9500
C56 C57 1.390(4)
C57 H57 0.9500
C57 C58 1.376(4)
C58 H58 0.9500
C58 C59 1.381(4)
C59 H59 0.9500
C60 H60 0.9500
C60 C61 1.370(5)
C61 H61 0.9500
C61 C62 1.392(6)
C62 H62 0.9500
C62 C63 1.390(5)
C63 H63 0.9500
C63 C64 1.391(4)
C65 C66 1.385(4)
C66 H66 0.9500
C66 C67 1.383(6)
C67 H67 0.9500
C67 C68 1.383(6)
C68 H68 0.9500
C68 C69 1.379(5)
C69 H69 0.9500
C71 H71 0.9500
C71 C72 1.386(5)
C72 H72 0.9500
C72 C73 1.385(6)
C73 H73 0.9500
C81 H81 0.9500
C81 C82 1.382(6)
C82 H82 0.9500
C82 C83 1.366(6)
C83 H83 0.9500
C91 H91 0.9500
C91 C92 1.384(5)
C92 H92 0.9500
C92 C93 1.386(6)
C93 H93 0.9500
Cl10 C124 1.41(3)
Cl1 C124 1.47(3)
O100 C100 1.591(13)
O100 C101 1.594(13)
C100 H10G 0.9900
C100 H10H 0.9900
C100 C102 1.434(12)
C101 C103 1.299(16)
C102 C103 1.342(16)
C103 H10I 0.9900
C103 H10J 0.9900
O101 C108 1.63(3)
O101 C110 1.80(4)
C108 H10K 0.9900
C108 H10L 0.9900
C108 C109 1.48(4)
C109 H10M 0.9900
C109 H10N 0.9900
C109 C111 1.351(19)
C110 C111 2.00(5)
O102 C104 1.254(12)
O102 C107 1.185(13)
C104 H10A 0.9900
C104 H10B 0.9900
C104 C105 1.84(2)
C105 H10C 0.9900
C105 H10D 0.9900
C105 C106 1.302(19)
C106 H10E 0.9900
C106 H10F 0.9900
C106 C107 1.433(17)
O103 C112 1.60(2)
O103 C115 1.39(2)
C112 H11A 0.9900
C112 H11B 0.9900
C112 C113 1.60(3)
C113 H11C 0.9900
C113 H11D 0.9900
C113 C114 1.347(16)
C114 C115 1.49(2)
C115 H11E 0.9900
C115 H11F 0.9900
O104 C117 1.368(10)
O104 C118 1.619(16)
C116 C117 1.61(2)
C118 C119 1.514(13)
O105 C120 1.483(13)
O105 C123 1.477(17)
C120 C121 1.352(15)
C121 C122 1.91(4)
C122 C123 1.466(19)
C203 C204 1.399(4)
C203 C208 1.414(4)
C203 B200 1.645(4)
C204 H204 0.9500
C204 C205 1.388(4)
C205 H205 0.9500
C205 C206 1.391(4)
C206 H206 0.9500
C206 C207 1.387(4)
C207 H207 0.9500
C207 C208 1.385(4)
C208 H208 0.9500
C209 C210 1.407(5)
C209 C214 1.416(5)
C209 B200 1.639(5)
C210 H210 0.9500
C210 C211 1.380(5)
C211 H211 0.9500
C211 C212 1.382(6)
C212 H212 0.9500
C212 C213 1.381(6)
C213 H213 0.9500
C213 C214 1.394(6)
C214 H214 0.9500
C215 C216 1.411(4)
C215 C220 1.392(5)
C215 B200 1.643(4)
C216 H216 0.9500
C216 C217 1.392(5)
C217 H217 0.9500
C217 C218 1.382(6)
C218 H218 0.9500
C218 C219 1.372(6)
C219 H219 0.9500
C219 C220 1.402(4)
C220 H220 0.9500
C221 C222 1.407(6)
C221 C226 1.411(5)
C221 B200 1.653(4)
C222 H222 0.9500
C222 C223 1.390(5)
C223 H223 0.9500
C223 C224 1.388(9)
C224 H224 0.9500
C224 C225 1.380(9)
C225 H225 0.9500
C225 C226 1.400(6)
C226 H226 0.9500
